data_7156398
loop_
_publ_author_name
'Chen, Kuo-Hsin'
'Chiang, Yi-Jung'
'Zhu, Jia-Liang'

_publ_section_title
;
 Rhodium-catalyzed cyclization of acceptor-substituted biphenyl
 \a-diazoketones: a study of the substitution effect on chemoselectivity.
;
_journal_issue 37
_journal_name_full 'Organic &amp; biomolecular chemistry'
_journal_page_first 8353
_journal_page_last 8364
_journal_paper_doi 10.1039/c8ob01489b
_journal_volume 16
_journal_year 2018
_chemical_formula_moiety 'C15 H12 O3 S'
_chemical_formula_sum 'C15 H12 O3 S'
_chemical_formula_weight 272.31
_space_group_crystal_system monoclinic
_space_group_IT_number 14
_space_group_name_Hall '-P 2yn'
_space_group_name_H-M_alt 'P 1 21/n 1'
_symmetry_cell_setting monoclinic
_symmetry_space_group_name_Hall '-P 2yn'
_symmetry_space_group_name_H-M 'P 1 21/n 1'
_atom_sites_solution_hydrogens mixed
_audit_creation_method SHELXL-2014/7
_audit_update_record
;
2018-04-13 deposited with the CCDC.
2018-08-31 downloaded from the CCDC.
;
_cell_angle_alpha 90
_cell_angle_beta 90.2054(17)
_cell_angle_gamma 90
_cell_formula_units_Z 4
_cell_length_a 5.2060(2)
_cell_length_b 13.3385(6)
_cell_length_c 17.7829(8)
_cell_measurement_reflns_used 8849
_cell_measurement_temperature 150(2)
_cell_measurement_theta_max 26.380
_cell_measurement_theta_min 3.054
_cell_volume 1234.84(9)
_computing_cell_refinement 'SAINT V7.34A (Bruker AXS, 2006)'
_computing_data_collection 'APEX2 (Bruker AXS, 2010)'
_computing_data_reduction 'SAINT V7.34A (Bruker AXS, 2006)'
_computing_molecular_graphics 'Bruker SHELXTL'
_computing_publication_material 'Bruker SHELXTL'
_computing_structure_refinement 'SHELXL-2014/7 (Sheldrick, 2014)'
_computing_structure_solution 'SHELXL-2014/7 (Sheldrick, 2014)'
_diffrn_ambient_temperature 150(2)
_diffrn_measured_fraction_theta_full 0.998
_diffrn_measured_fraction_theta_max 0.998
_diffrn_measurement_device_type 'Bruker APEX-II CCD'
_diffrn_measurement_method '\f and \w scans'
_diffrn_radiation_probe x-ray
_diffrn_radiation_type MoK\a
_diffrn_radiation_wavelength 0.71073
_diffrn_reflns_av_R_equivalents 0.0560
_diffrn_reflns_av_unetI/netI 0.0297
_diffrn_reflns_Laue_measured_fraction_full 0.998
_diffrn_reflns_Laue_measured_fraction_max 0.998
_diffrn_reflns_limit_h_max 6
_diffrn_reflns_limit_h_min -6
_diffrn_reflns_limit_k_max 16
_diffrn_reflns_limit_k_min -16
_diffrn_reflns_limit_l_max 22
_diffrn_reflns_limit_l_min -22
_diffrn_reflns_number 20095
_diffrn_reflns_point_group_measured_fraction_full 0.998
_diffrn_reflns_point_group_measured_fraction_max 0.998
_diffrn_reflns_theta_full 25.242
_diffrn_reflns_theta_max 26.379
_diffrn_reflns_theta_min 3.262
_exptl_absorpt_coefficient_mu 0.262
_exptl_absorpt_correction_T_max 0.9281
_exptl_absorpt_correction_T_min 0.8213
_exptl_absorpt_correction_type multi-scan
_exptl_absorpt_process_details 'SADABS V2012/1 (Bruker AXS Inc.)'
_exptl_crystal_colour colourless
_exptl_crystal_density_diffrn 1.465
_exptl_crystal_description parallelepiped
_exptl_crystal_F_000 568
_exptl_crystal_size_max 0.560
_exptl_crystal_size_mid 0.240
_exptl_crystal_size_min 0.220
_refine_diff_density_max 0.240
_refine_diff_density_min -0.423
_refine_diff_density_rms 0.072
_refine_ls_extinction_method none
_refine_ls_goodness_of_fit_ref 1.048
_refine_ls_hydrogen_treatment mixed
_refine_ls_matrix_type full
_refine_ls_number_parameters 176
_refine_ls_number_reflns 2530
_refine_ls_number_restraints 0
_refine_ls_restrained_S_all 1.048
_refine_ls_R_factor_all 0.0468
_refine_ls_R_factor_gt 0.0375
_refine_ls_shift/su_max 0.000
_refine_ls_shift/su_mean 0.000
_refine_ls_structure_factor_coef Fsqd
_refine_ls_weighting_details 'w=1/[\s^2^(Fo^2^)+(0.0427P)^2^+0.9636P] where P=(Fo^2^+2Fc^2^)/3'
_refine_ls_weighting_scheme calc
_refine_ls_wR_factor_gt 0.0916
_refine_ls_wR_factor_ref 0.0984
_reflns_Friedel_coverage 0.000
_reflns_number_gt 2147
_reflns_number_total 2530
_reflns_threshold_expression 'I > 2\s(I)'
_cod_data_source_file c8ob01489b2.cif
_cod_data_source_block chen2
_cod_depositor_comments
;
The following automatic conversions were performed:

'_symmetry_cell_setting' value 'Monoclinic' changed to 'monoclinic'
according to
/home/data/users/saulius/crontab/automatic-downloads/rss-feeds/RSC/lib/dictionaries/cif_core.dic
dictionary named 'cif_core.dic' version 2.4.2 from 2011-04-26.

Automatic conversion script
Id: cif_fix_values 4973 2017-02-22 13:04:09Z antanas 

 Adding full bibliography for 7156397--7156398.cif.
;
_cod_original_sg_symbol_H-M P2(1)/n
_cod_database_code 7156398
_shelx_shelxl_version_number 2014/7
_shelx_space_group_comment
; 
The symmetry employed for this shelxl refinement is uniquely defined 
by the following loop, which should always be used as a source of 
symmetry information in preference to the above space-group names. 
They are only intended as comments. 
;
_shelx_estimated_absorpt_t_min 0.867
_shelx_estimated_absorpt_t_max 0.945

loop_
_space_group_symop_operation_xyz
'x, y, z'
'-x+1/2, y+1/2, -z+1/2'
'-x, -y, -z'
'x-1/2, -y-1/2, z-1/2'

loop_
_atom_site_label
_atom_site_type_symbol
_atom_site_fract_x
_atom_site_fract_y
_atom_site_fract_z
_atom_site_U_iso_or_equiv
_atom_site_adp_type
_atom_site_occupancy
_atom_site_site_symmetry_order
_atom_site_calc_flag
_atom_site_refinement_flags_posn
_atom_site_refinement_flags_adp
S S 0.07559(8) 0.13172(3) 0.42128(2) 0.02030(14) Uani 1 1 d . .
O1 O 0.3868(3) 0.30325(11) 0.49223(7) 0.0301(3) Uani 1 1 d . .
H1A H 0.294(6) 0.255(2) 0.5090(16) 0.063(9) Uiso 1 1 d . .
O2 O 0.1117(3) 0.14456(11) 0.50202(7) 0.0337(4) Uani 1 1 d . .
O3 O -0.1858(2) 0.12219(11) 0.39615(9) 0.0336(4) Uani 1 1 d . .
C1 C 0.3860(3) 0.29536(13) 0.41661(9) 0.0182(3) Uani 1 1 d . .
C2 C 0.5634(3) 0.36245(12) 0.37998(9) 0.0173(3) Uani 1 1 d . .
C3 C 0.7151(4) 0.42843(14) 0.42364(10) 0.0237(4) Uani 1 1 d . .
H3B H 0.6917 0.4316 0.4765 0.028 Uiso 1 1 calc R U
C4 C 0.8958(4) 0.48787(14) 0.38985(12) 0.0272(4) Uani 1 1 d . .
H4A H 0.9985 0.5317 0.4194 0.033 Uiso 1 1 calc R U
C5 C 0.9292(4) 0.48410(14) 0.31215(12) 0.0268(4) Uani 1 1 d . .
H5A H 1.0546 0.5255 0.2890 0.032 Uiso 1 1 calc R U
C6 C 0.7815(3) 0.42076(14) 0.26865(11) 0.0230(4) Uani 1 1 d . .
H6A H 0.8066 0.4191 0.2158 0.028 Uiso 1 1 calc R U
C7 C 0.5934(3) 0.35833(12) 0.30132(9) 0.0163(3) Uani 1 1 d . .
C8 C 0.4291(3) 0.29250(12) 0.25678(9) 0.0145(3) Uani 1 1 d . .
C9 C 0.4410(3) 0.29110(13) 0.17776(10) 0.0193(4) Uani 1 1 d . .
H9A H 0.5678 0.3302 0.1531 0.023 Uiso 1 1 calc R U
C10 C 0.2737(4) 0.23457(14) 0.13524(10) 0.0223(4) Uani 1 1 d . .
H10A H 0.2852 0.2349 0.0819 0.027 Uiso 1 1 calc R U
C11 C 0.0869(3) 0.17670(13) 0.17099(10) 0.0217(4) Uani 1 1 d . .
H11A H -0.0317 0.1388 0.1419 0.026 Uiso 1 1 calc R U
C12 C 0.0740(3) 0.17438(12) 0.24828(10) 0.0181(4) Uani 1 1 d . .
H12A H -0.0528 0.1341 0.2719 0.022 Uiso 1 1 calc R U
C13 C 0.2458(3) 0.23080(12) 0.29323(9) 0.0143(3) Uani 1 1 d . .
C14 C 0.2390(3) 0.22989(12) 0.37541(9) 0.0161(3) Uani 1 1 d . .
C15 C 0.2454(4) 0.02301(13) 0.39615(11) 0.0244(4) Uani 1 1 d . .
H15A H 0.4240 0.0289 0.4131 0.037 Uiso 1 1 calc R U
H15B H 0.1658 -0.0355 0.4199 0.037 Uiso 1 1 calc R U
H15C H 0.2410 0.0149 0.3414 0.037 Uiso 1 1 calc R U

loop_
_atom_site_aniso_label
_atom_site_aniso_U_11
_atom_site_aniso_U_22
_atom_site_aniso_U_33
_atom_site_aniso_U_23
_atom_site_aniso_U_13
_atom_site_aniso_U_12
S 0.0198(2) 0.0202(2) 0.0209(2) 0.00111(17) 0.00786(16) -0.00434(16)
O1 0.0452(9) 0.0316(8) 0.0135(6) -0.0009(6) 0.0006(6) -0.0126(7)
O2 0.0501(9) 0.0320(8) 0.0191(7) 0.0006(6) 0.0134(6) -0.0131(7)
O3 0.0172(7) 0.0356(8) 0.0481(9) 0.0063(7) 0.0090(6) -0.0060(6)
C1 0.0208(8) 0.0182(8) 0.0155(8) 0.0000(7) -0.0003(6) 0.0014(7)
C2 0.0166(8) 0.0158(8) 0.0196(9) 0.0004(7) -0.0026(6) 0.0007(6)
C3 0.0283(10) 0.0199(9) 0.0228(9) -0.0015(7) -0.0077(7) -0.0014(7)
C4 0.0249(9) 0.0190(9) 0.0378(11) -0.0023(8) -0.0111(8) -0.0056(7)
C5 0.0217(9) 0.0209(9) 0.0379(11) 0.0026(8) 0.0021(8) -0.0070(7)
C6 0.0223(9) 0.0204(9) 0.0265(10) 0.0014(7) 0.0045(7) -0.0034(7)
C7 0.0143(8) 0.0140(8) 0.0207(9) 0.0012(7) -0.0002(6) 0.0026(6)
C8 0.0141(7) 0.0125(7) 0.0169(8) 0.0004(6) 0.0000(6) 0.0023(6)
C9 0.0213(9) 0.0184(8) 0.0184(8) 0.0033(7) 0.0013(7) 0.0017(7)
C10 0.0288(9) 0.0218(9) 0.0163(8) 0.0001(7) -0.0021(7) 0.0034(7)
C11 0.0235(9) 0.0186(9) 0.0230(9) -0.0033(7) -0.0084(7) 0.0005(7)
C12 0.0149(8) 0.0153(8) 0.0240(9) 0.0005(7) -0.0018(6) -0.0002(6)
C13 0.0136(7) 0.0112(7) 0.0179(8) -0.0001(6) 0.0003(6) 0.0029(6)
C14 0.0158(8) 0.0144(8) 0.0183(8) 0.0013(6) 0.0040(6) -0.0002(6)
C15 0.0257(9) 0.0181(9) 0.0296(10) 0.0037(7) 0.0062(7) -0.0039(7)

loop_
_atom_type_symbol
_atom_type_description
_atom_type_scat_dispersion_real
_atom_type_scat_dispersion_imag
_atom_type_scat_source
C C 0.0033 0.0016 'International Tables Vol C Tables 4.2.6.8 and 6.1.1.4'
H H 0.0000 0.0000 'International Tables Vol C Tables 4.2.6.8 and 6.1.1.4'
O O 0.0106 0.0060 'International Tables Vol C Tables 4.2.6.8 and 6.1.1.4'
S S 0.1246 0.1234 'International Tables Vol C Tables 4.2.6.8 and 6.1.1.4'

loop_
_geom_angle_atom_site_label_1
_geom_angle_atom_site_label_2
_geom_angle_atom_site_label_3
_geom_angle
O3 S O2 115.81(9)
O3 S C15 108.95(9)
O2 S C15 106.52(9)
O3 S C14 112.33(8)
O2 S C14 107.93(8)
C15 S C14 104.56(8)
C1 O1 H1A 107(2)
O1 C1 C14 125.60(16)
O1 C1 C2 113.69(15)
C14 C1 C2 120.70(15)
C3 C2 C7 120.40(16)
C3 C2 C1 119.71(16)
C7 C2 C1 119.82(15)
C4 C3 C2 120.16(17)
C4 C3 H3B 119.9
C2 C3 H3B 119.9
C3 C4 C5 120.12(17)
C3 C4 H4A 119.9
C5 C4 H4A 119.9
C6 C5 C4 120.48(17)
C6 C5 H5A 119.8
C4 C5 H5A 119.8
C5 C6 C7 121.12(17)
C5 C6 H6A 119.4
C7 C6 H6A 119.4
C2 C7 C6 117.71(15)
C2 C7 C8 119.72(15)
C6 C7 C8 122.56(15)
C9 C8 C13 118.73(15)
C9 C8 C7 121.51(15)
C13 C8 C7 119.71(14)
C10 C9 C8 121.74(16)
C10 C9 H9A 119.1
C8 C9 H9A 119.1
C9 C10 C11 119.54(16)
C9 C10 H10A 120.2
C11 C10 H10A 120.2
C12 C11 C10 120.24(16)
C12 C11 H11A 119.9
C10 C11 H11A 119.9
C11 C12 C13 121.27(16)
C11 C12 H12A 119.4
C13 C12 H12A 119.4
C12 C13 C8 118.40(15)
C12 C13 C14 122.88(15)
C8 C13 C14 118.71(14)
C1 C14 C13 120.88(15)
C1 C14 S 119.66(13)
C13 C14 S 118.82(12)
S C15 H15A 109.5
S C15 H15B 109.5
H15A C15 H15B 109.5
S C15 H15C 109.5
H15A C15 H15C 109.5
H15B C15 H15C 109.5

loop_
_geom_bond_atom_site_label_1
_geom_bond_atom_site_label_2
_geom_bond_distance
S O3 1.4365(14)
S O2 1.4574(14)
S C15 1.7568(19)
S C14 1.7631(17)
O1 C1 1.349(2)
O1 H1A 0.86(3)
C1 C14 1.371(2)
C1 C2 1.443(2)
C2 C3 1.413(2)
C2 C7 1.409(2)
C3 C4 1.371(3)
C3 H3B 0.9500
C4 C5 1.394(3)
C4 H4A 0.9500
C5 C6 1.378(3)
C5 H5A 0.9500
C6 C7 1.412(2)
C6 H6A 0.9500
C7 C8 1.458(2)
C8 C9 1.407(2)
C8 C13 1.418(2)
C9 C10 1.376(3)
C9 H9A 0.9500
C10 C11 1.396(3)
C10 H10A 0.9500
C11 C12 1.377(2)
C11 H11A 0.9500
C12 C13 1.414(2)
C12 H12A 0.9500
C13 C14 1.462(2)
C15 H15A 0.9800
C15 H15B 0.9800
C15 H15C 0.9800
